data_4030812
loop_
_publ_author_name
'Niewa, R.'
'Jacobs, H.'

_publ_section_title
;
 NaRb4[(WN2.5O0.5)2] and NaCs4[(WN2.5O0.5)2], the first oxo nitrido
 tungstates(VI) with infinite chains [WX2X2/22.5-] with X=N,O
;
_journal_name_full 'European Journal of Solid State and Inorganic Chemistry'
_journal_page_first 463
_journal_page_last 470
_journal_volume 33
_journal_year 1996
_chemical_formula_sum 'Cs4 N5 Na O W2'
_chemical_formula_weight 1008.32
_space_group_IT_number 72
_symmetry_cell_setting orthorhombic
_symmetry_Int_Tables_number 72
_symmetry_space_group_name_Hall '-I 2 2c'
_symmetry_space_group_name_H-M 'I b a m'
_cell_angle_alpha 90
_cell_angle_beta 90
_cell_angle_gamma 90
_cell_formula_units_Z 4
_cell_length_a 7.430(1)
_cell_length_b 24.318(3)
_cell_length_c 6.261(2)
_cell_volume 1131.3(4)
_diffrn_ambient_temperature 293
_diffrn_radiation_probe x-ray
_diffrn_radiation_type MoK\a
_diffrn_radiation_wavelength 0.71073
_exptl_absorpt_coefficient_mu 33.012
_exptl_crystal_density_diffrn 5.92
_refine_ls_number_parameters 40
_refine_ls_number_reflns 1118
_refine_ls_R_factor_gt 0.025
_refine_ls_wR_factor_gt 0.027
_cod_data_source_file EJSSIC-1996-33-463-470-2.cif
_cod_data_source_block NaCs4
_cod_database_code 4030812

loop_
_symmetry_equiv_pos_site_id
_symmetry_equiv_pos_as_xyz
1 x,y,z
2 -x,-y,z
3 x,-y,1/2-z
4 -x,y,1/2-z
5 -x,-y,-z
6 x,y,-z
7 -x,y,1/2+z
8 x,-y,1/2+z
9 1/2+x,1/2+y,1/2+z
10 1/2-x,1/2-y,1/2+z
11 1/2+x,1/2-y,-z
12 1/2-x,1/2+y,-z
13 1/2-x,1/2-y,1/2-z
14 1/2+x,1/2+y,1/2-z
15 1/2-x,1/2+y,z
16 1/2+x,1/2-y,z

loop_
_atom_site_aniso_label
_atom_site_aniso_U_11
_atom_site_aniso_U_22
_atom_site_aniso_U_33
_atom_site_aniso_U_23
_atom_site_aniso_U_13
_atom_site_aniso_U_12
W 0.0114(1) 0.0123(1) 0.0091(1) 0.0000 0.0000 -0.0011(1)
N1 0.023(3) 0.015(3) 0.030(4) 0.0000 0.0000 0.000(3)
N2 0.011(3) 0.020(3) 0.035(4) 0.0000 0.0000 -0.002(2)
N3 0.019(3) 0.030(3) 0.015(3) 0.0000 0.002(3) 0.0000
O1 0.023(3) 0.015(3) 0.030(4) 0.0000 0.0000 0.000(3)
O2 0.011(3) 0.020(3) 0.035(4) 0.0000 0.0000 -0.002(2)
O3 0.019(3) 0.030(3) 0.015(3) 0.0000 0.002(3) 0.0000
Cs1 0.0248(2) 0.0218(2) 0.0265(3) 0.0000 0.0000 0.0007(2)
Cs2 0.0196(2) 0.0192(2) 0.0285(3) 0.0000 0.0000 0.0013(2)
Na 0.025(2) 0.028(2) 0.017(2) 0.0000 0.0000 0.0000

loop_
_atom_site_label
_atom_site_type_symbol
_atom_site_thermal_displace_type
_atom_site_fract_x
_atom_site_fract_y
_atom_site_fract_z
_atom_site_occupancy
_atom_site_U_iso_or_equiv
W W Uani 0.13561(4) 0.12249(1) 0.00000 1.000 0.0109(1)
N1 N Uani 0.1970(10) 0.0509(3) 0.00000 0.833 0.0227(19)
N2 N Uani 0.3390(10) 0.1621(3) 0.00000 0.833 0.0220(19)
N3 N Uani 0.00000 0.1403(3) 0.25000 0.833 0.0213(17)
O1 O Uani 0.1970(10) 0.0509(3) 0.00000 0.167 0.0227(19)
O2 O Uani 0.3390(10) 0.1621(3) 0.00000 0.167 0.0220(19)
O3 O Uani 0.00000 0.1403(3) 0.25000 0.167 0.0213(17)
Cs1 Cs Uani 0.13153(9) 0.43209(2) 0.00000 1.000 0.0244(1)
Cs2 Cs Uani 0.20294(8) 0.28762(2) 0.00000 1.000 0.0224(1)
Na Na Uani 0.00000 0.00000 0.25000 1.000 0.0233(12)

loop_
_atom_type_symbol
_atom_type_description
_atom_type_scat_dispersion_real
_atom_type_scat_dispersion_imag
_atom_type_scat_source
Cs Cs -0.3680 2.1192 ' International Tables Vol C Tables 4.2.6.8 and 6.1.1.4'
N N 0.0061 0.0033 ' International Tables Vol C Tables 4.2.6.8 and 6.1.1.4'
Na Na 0.0362 0.0249 ' International Tables Vol C Tables 4.2.6.8 and 6.1.1.4'
O O 0.0106 0.0060 ' International Tables Vol C Tables 4.2.6.8 and 6.1.1.4'
W W -0.8490 6.8722 ' International Tables Vol C Tables 4.2.6.8 and 6.1.1.4'

loop_
_geom_angle_atom_site_label_1
_geom_angle_atom_site_label_2
_geom_angle_atom_site_label_3
_geom_angle
_geom_angle_site_symmetry_3
_geom_angle_publ_flag
N1 W N2 107.8(3) . yes
N1 W N3 110.7(2) . yes
N1 W N3 110.7(2) 6_555 yes
N2 W N3 108.83(18) . yes
N2 W N3 108.83(18) 6_555 yes
N3 W N3 109.97(10) 6_555 yes
O1 W O2 107.8(3) . yes
O1 W O3 110.7(2) . yes
O2 W O3 108.83(18) . yes
W O3 W 153.8(4) 4_555 yes
W N3 W 153.8(4) 4_555 yes

loop_
_geom_bond_atom_site_label_1
_geom_bond_atom_site_label_2
_geom_bond_distance
_geom_bond_site_symmetry_2
_geom_bond_publ_flag
W N1 1.800(7) . yes
W N2 1.792(7) . yes
W N3 1.9112(18) . yes
W O1 1.800(7) . yes
W O2 1.792(7) . yes
W O3 1.9112(18) . yes
W N3 1.9112(18) 6_555 yes
